data_7160987
loop_
_publ_author_name
'Miao, Xiangyan'
'Yu, Jiyuan'
'Li, Yuchuan'
'Pang, Siping'

_publ_section_title
;
 One-step amino-to-nitro transformation of carbonyl-containing fused-ring
 energetic compounds in nitric acid.
;
_journal_issue 7
_journal_name_full 'Organic &amp; biomolecular chemistry'
_journal_page_first 1481
_journal_page_last 1487
_journal_paper_doi 10.1039/d5ob01855b
_journal_volume 24
_journal_year 2026
_chemical_formula_moiety 'Cl O4, C5 H6 N9 O'
_chemical_formula_sum 'C5 H6 Cl N9 O5'
_chemical_formula_weight 307.64
_space_group_crystal_system orthorhombic
_space_group_IT_number 19
_space_group_name_Hall 'P 2ac 2ab'
_space_group_name_H-M_alt 'P 21 21 21'
_atom_sites_solution_hydrogens mixed
_atom_sites_solution_primary dual
_audit_creation_date 2025-12-11
_audit_creation_method
;
Olex2 1.5
(compiled 2025.07.13 svn.rb7424aed for OlexSys, GUI svn.r7314)
;
_audit_update_record
;
2025-12-11 deposited with the CCDC.	2026-01-19 downloaded from the CCDC.
;
_cell_angle_alpha 90
_cell_angle_beta 90
_cell_angle_gamma 90
_cell_formula_units_Z 4
_cell_length_a 7.8115(3)
_cell_length_b 10.1175(5)
_cell_length_c 13.4986(5)
_cell_measurement_reflns_used 3341
_cell_measurement_temperature 150
_cell_measurement_theta_max 26.11
_cell_measurement_theta_min 2.51
_cell_volume 1066.83(8)
_computing_cell_refinement 'SAINT V8.40A (Bruker, 2019)'
_computing_data_reduction 'SAINT V8.40A (Bruker, 2019)'
_computing_molecular_graphics 'Olex2 1.5 (Dolomanov et al., 2009)'
_computing_publication_material 'Olex2 1.5 (Dolomanov et al., 2009)'
_computing_structure_refinement 'SHELXL 2019/3 (Sheldrick, 2015)'
_computing_structure_solution 'SHELXT 2018/2 (Sheldrick, 2018)'
_diffrn_ambient_temperature 150
_diffrn_measured_fraction_theta_full 0.997
_diffrn_measured_fraction_theta_max 0.998
_diffrn_measurement_device_type 'Bruker APEX-II CCD'
_diffrn_measurement_method '\f and \w scans'
_diffrn_radiation_type MoK\a
_diffrn_radiation_wavelength 0.71073
_diffrn_reflns_av_R_equivalents 0.0837
_diffrn_reflns_av_unetI/netI 0.0708
_diffrn_reflns_Laue_measured_fraction_full 0.997
_diffrn_reflns_Laue_measured_fraction_max 0.998
_diffrn_reflns_limit_h_max 9
_diffrn_reflns_limit_h_min -8
_diffrn_reflns_limit_k_max 11
_diffrn_reflns_limit_k_min -12
_diffrn_reflns_limit_l_max 16
_diffrn_reflns_limit_l_min -16
_diffrn_reflns_number 8345
_diffrn_reflns_point_group_measured_fraction_full 0.998
_diffrn_reflns_point_group_measured_fraction_max 0.998
_diffrn_reflns_theta_full 25.242
_diffrn_reflns_theta_max 26.347
_diffrn_reflns_theta_min 2.516
_diffrn_source_current 1.4
_diffrn_source_power 0.07
_diffrn_source_voltage 50.0
_diffrn_standards_number 0
_exptl_absorpt_coefficient_mu 0.404
_exptl_absorpt_correction_T_max 0.7454
_exptl_absorpt_correction_T_min 0.5902
_exptl_absorpt_correction_type multi-scan
_exptl_absorpt_process_details
;
SADABS-2016/2 (Bruker,2016/2) was used for absorption correction.
wR2(int) was 0.1232 before and 0.0812 after correction.
The Ratio of minimum to maximum transmission is 0.7918.
The \l/2 correction factor is Not present.
;
_exptl_crystal_colour colourless
_exptl_crystal_colour_primary colourless
_exptl_crystal_density_diffrn 1.915
_exptl_crystal_description needle
_exptl_crystal_F_000 624
_exptl_crystal_size_max 0.12
_exptl_crystal_size_mid 0.05
_exptl_crystal_size_min 0.04
_refine_diff_density_max 0.359
_refine_diff_density_min -0.393
_refine_diff_density_rms 0.067
_refine_ls_abs_structure_details
;
 Flack x determined using 677 quotients [(I+)-(I-)]/[(I+)+(I-)]
 (Parsons, Flack and Wagner, Acta Cryst. B69 (2013) 249-259).
;
_refine_ls_abs_structure_Flack -0.06(6)
_refine_ls_extinction_method none
_refine_ls_goodness_of_fit_ref 1.055
_refine_ls_hydrogen_treatment mixed
_refine_ls_matrix_type full
_refine_ls_number_parameters 225
_refine_ls_number_reflns 2168
_refine_ls_number_restraints 55
_refine_ls_restrained_S_all 1.083
_refine_ls_R_factor_all 0.0558
_refine_ls_R_factor_gt 0.0429
_refine_ls_shift/su_max 0.000
_refine_ls_shift/su_mean 0.000
_refine_ls_structure_factor_coef Fsqd
_refine_ls_weighting_details 'w=1/[\s^2^(Fo^2^)+(0.0208P)^2^+0.7217P] where P=(Fo^2^+2Fc^2^)/3'
_refine_ls_weighting_scheme calc
_refine_ls_wR_factor_gt 0.0886
_refine_ls_wR_factor_ref 0.0956
_reflns_Friedel_coverage 0.708
_reflns_Friedel_fraction_full 1.000
_reflns_Friedel_fraction_max 0.999
_reflns_number_gt 1869
_reflns_number_total 2168
_reflns_threshold_expression 'I > 2\s(I)'
_cod_data_source_file d5ob01855b2.cif
_cod_data_source_block 2025167
_cod_database_code 7160987
_shelx_shelxl_version_number 2019/3
_shelx_space_group_comment
;
The symmetry employed for this shelxl refinement is uniquely defined
by the following loop, which should always be used as a source of
symmetry information in preference to the above space-group names.
They are only intended as comments.
;
_shelx_estimated_absorpt_t_max 0.984
_shelx_estimated_absorpt_t_min 0.953
_olex2_refinement_description
;
1. Fixed Uiso
 At 1.2 times of:
  All N(H) groups
2. Restrained distances
 N9-H9B = N9-H9A = N1-H1B = N1-H1A
 0.87 with sigma of 0.02
 Cl1-O9 \\sim Cl1-O6 \\sim Cl1-O3 \\sim Cl1-O5 \\sim Cl1-O7 \\sim Cl1-O4
 with sigma of 0.02
3. Rigid bond restraints
 O3, O4, O5, O6, O7, O9
 with sigma for 1-2 distances of 0.005 and sigma for 1-3 distances of 0.005
4. Uiso/Uaniso restraints and constraints
O3 \\sim O4 \\sim O5 \\sim O6 \\sim O7 \\sim O9: within 2A with sigma of 0.005
and sigma for terminal atoms of 0.01 within 2A
5. Others
 Sof(O6)=Sof(O7)=Sof(O9)=1-FVAR(1)
 Sof(O3)=Sof(O4)=Sof(O5)=FVAR(1)
6.a Aromatic/amide H refined with riding coordinates:
 N3(H3), N8(H8)
;
_olex2_submission_special_instructions 'No special instructions were received'

loop_
_space_group_symop_operation_xyz
'x, y, z'
'-x+1/2, -y, z+1/2'
'-x, y+1/2, -z+1/2'
'x+1/2, -y+1/2, -z'

loop_
_atom_site_label
_atom_site_type_symbol
_atom_site_fract_x
_atom_site_fract_y
_atom_site_fract_z
_atom_site_U_iso_or_equiv
_atom_site_adp_type
_atom_site_occupancy
_atom_site_site_symmetry_order
_atom_site_calc_flag
_atom_site_refinement_flags_posn
_atom_site_refinement_flags_adp
_atom_site_refinement_flags_occupancy
_atom_site_disorder_assembly
_atom_site_disorder_group
Cl1 Cl 0.35667(13) 1.08048(11) 0.47589(8) 0.0242(3) Uani 1 1 d D . . . .
O2 O 0.4387(4) 1.1007(4) 0.3819(2) 0.0376(9) Uani 1 1 d . . . . .
O3 O 0.3401(7) 0.9437(4) 0.5010(3) 0.0454(13) Uani 0.850(5) 1 d D U P A 1
O4 O 0.1851(4) 1.1345(4) 0.4704(3) 0.0376(11) Uani 0.850(5) 1 d D U P A 1
O5 O 0.4448(6) 1.1494(5) 0.5525(3) 0.0366(11) Uani 0.850(5) 1 d D U P A 1
O6 O 0.501(3) 0.991(3) 0.5034(16) 0.042(5) Uani 0.150(5) 1 d D U P A 2
O7 O 0.344(4) 1.182(2) 0.5446(16) 0.039(4) Uani 0.150(5) 1 d D U P A 2
O9 O 0.237(3) 0.977(2) 0.463(2) 0.044(4) Uani 0.150(5) 1 d D U P A 2
O1 O 0.6410(4) 0.3400(3) 0.2848(2) 0.0230(7) Uani 1 1 d . . . . .
N1 N 0.3151(5) 0.3943(4) 0.3829(3) 0.0292(10) Uani 1 1 d D . . . .
H1A H 0.222(5) 0.379(5) 0.416(4) 0.044(16) Uiso 1 1 d D . . . .
H1B H 0.375(5) 0.322(3) 0.371(4) 0.027(14) Uiso 1 1 d D . . . .
N2 N 0.3252(5) 0.6170(4) 0.4325(3) 0.0312(9) Uani 1 1 d . . . . .
N3 N 0.4471(5) 0.7151(4) 0.4169(3) 0.0297(10) Uani 1 1 d . . . . .
H3 H 0.436972 0.796627 0.438885 0.036 Uiso 1 1 calc R U . . .
N4 N 0.5473(4) 0.5407(4) 0.3477(3) 0.0200(8) Uani 1 1 d . . . . .
N5 N 0.7201(5) 0.7385(4) 0.3368(3) 0.0243(9) Uani 1 1 d . . . . .
N6 N 0.8080(4) 0.5268(3) 0.2765(3) 0.0195(8) Uani 1 1 d . . . . .
N7 N 0.9478(4) 0.4693(4) 0.2284(3) 0.0206(8) Uani 1 1 d . . . . .
N8 N 0.9832(4) 0.6877(4) 0.2532(3) 0.0220(8) Uani 1 1 d . . . . .
H8 H 1.032670 0.765857 0.252408 0.026 Uiso 1 1 calc R U . . .
N9 N 1.2039(5) 0.5664(5) 0.1715(3) 0.0306(10) Uani 1 1 d D . . . .
H9A H 1.234(8) 0.488(4) 0.150(4) 0.06(2) Uiso 1 1 d D . . . .
H9B H 1.258(6) 0.640(4) 0.160(4) 0.047(18) Uiso 1 1 d D . . . .
C1 C 0.3883(5) 0.5119(5) 0.3907(3) 0.0250(10) Uani 1 1 d . . . . .
C2 C 0.5795(5) 0.6722(5) 0.3657(3) 0.0231(10) Uani 1 1 d . . . . .
C3 C 0.6634(5) 0.4559(4) 0.3004(3) 0.0194(9) Uani 1 1 d . . . . .
C4 C 0.8282(5) 0.6588(4) 0.2920(3) 0.0210(10) Uani 1 1 d . . . . .
C5 C 1.0498(5) 0.5718(4) 0.2151(3) 0.0216(9) Uani 1 1 d . . . . .

loop_
_atom_site_aniso_label
_atom_site_aniso_U_11
_atom_site_aniso_U_22
_atom_site_aniso_U_33
_atom_site_aniso_U_23
_atom_site_aniso_U_13
_atom_site_aniso_U_12
Cl1 0.0245(5) 0.0239(6) 0.0243(5) 0.0017(5) 0.0004(4) -0.0023(4)
O2 0.0337(18) 0.052(3) 0.0269(18) -0.0002(18) 0.0110(14) -0.0147(18)
O3 0.067(3) 0.021(2) 0.047(3) 0.003(2) 0.023(2) 0.005(2)
O4 0.0178(18) 0.050(3) 0.045(2) 0.001(2) 0.0000(18) 0.0073(16)
O5 0.028(2) 0.052(3) 0.030(2) -0.012(2) -0.0028(18) -0.004(2)
O6 0.056(8) 0.037(8) 0.032(8) 0.000(7) -0.004(8) 0.020(8)
O7 0.039(9) 0.044(9) 0.034(8) -0.009(8) 0.008(8) 0.007(8)
O9 0.046(8) 0.042(9) 0.042(9) 0.012(8) -0.001(8) -0.024(8)
O1 0.0222(15) 0.0167(18) 0.0301(17) -0.0042(14) -0.0003(14) -0.0015(13)
N1 0.024(2) 0.029(3) 0.034(2) 0.000(2) 0.0090(17) -0.0025(19)
N2 0.033(2) 0.027(2) 0.034(2) 0.0028(19) 0.0096(17) 0.0026(18)
N3 0.037(2) 0.018(2) 0.035(2) -0.0017(18) 0.0085(19) 0.0041(18)
N4 0.0210(18) 0.018(2) 0.0205(18) -0.0012(16) 0.0038(14) 0.0012(15)
N5 0.030(2) 0.015(2) 0.028(2) 0.0015(18) 0.0028(16) 0.0036(16)
N6 0.0219(18) 0.0117(19) 0.0249(19) 0.0001(16) 0.0006(15) 0.0026(14)
N7 0.0163(17) 0.018(2) 0.028(2) 0.0017(17) 0.0034(15) 0.0014(15)
N8 0.0228(18) 0.014(2) 0.030(2) 0.0026(17) 0.0025(15) -0.0035(15)
N9 0.026(2) 0.023(3) 0.043(2) 0.004(2) 0.0097(17) -0.0007(19)
C1 0.020(2) 0.029(3) 0.025(2) 0.002(2) 0.0034(18) 0.0037(19)
C2 0.028(2) 0.015(3) 0.027(2) -0.001(2) -0.0010(18) 0.0043(18)
C3 0.020(2) 0.020(3) 0.018(2) 0.0027(18) -0.0025(17) 0.0013(17)
C4 0.024(2) 0.015(2) 0.025(2) 0.0022(19) -0.0037(18) -0.0002(18)
C5 0.023(2) 0.018(2) 0.025(2) 0.001(2) -0.0020(16) 0.0010(19)

loop_
_atom_type_symbol
_atom_type_description
_atom_type_scat_dispersion_real
_atom_type_scat_dispersion_imag
_atom_type_scat_source
C C 0.0033 0.0016 'International Tables Vol C Tables 4.2.6.8 and 6.1.1.4'
H H 0.0000 0.0000 'International Tables Vol C Tables 4.2.6.8 and 6.1.1.4'
Cl Cl 0.1484 0.1585 'International Tables Vol C Tables 4.2.6.8 and 6.1.1.4'
N N 0.0061 0.0033 'International Tables Vol C Tables 4.2.6.8 and 6.1.1.4'
O O 0.0106 0.0060 'International Tables Vol C Tables 4.2.6.8 and 6.1.1.4'

loop_
_geom_angle_atom_site_label_1
_geom_angle_atom_site_label_2
_geom_angle_atom_site_label_3
_geom_angle
_geom_angle_site_symmetry_1
_geom_angle_site_symmetry_3
_geom_angle_publ_flag
O2 Cl1 O4 108.3(2) . . ?
O2 Cl1 O6 88.2(10) . . ?
O3 Cl1 O2 112.8(2) . . ?
O3 Cl1 O4 107.1(3) . . ?
O5 Cl1 O2 110.8(2) . . ?
O5 Cl1 O3 110.2(3) . . ?
O5 Cl1 O4 107.4(3) . . ?
O7 Cl1 O2 121.1(11) . . ?
O7 Cl1 O6 109.5(15) . . ?
O7 Cl1 O9 125.7(16) . . ?
O9 Cl1 O2 107.1(11) . . ?
O9 Cl1 O6 94.6(17) . . ?
H1A N1 H1B 113(5) . . ?
C1 N1 H1A 119(4) . . ?
C1 N1 H1B 122(3) . . ?
C1 N2 N3 105.0(4) . . ?
N2 N3 H3 123.8 . . ?
C2 N3 N2 112.4(4) . . ?
C2 N3 H3 123.8 . . ?
C1 N4 C3 129.4(4) . . ?
C2 N4 C1 106.9(4) . . ?
C2 N4 C3 123.7(4) . . ?
C4 N5 C2 110.6(4) . . ?
C3 N6 N7 122.3(3) . . ?
C4 N6 N7 112.9(4) . . ?
C4 N6 C3 124.8(4) . . ?
C5 N7 N6 102.0(3) . . ?
C4 N8 H8 126.4 . . ?
C4 N8 C5 107.3(4) . . ?
C5 N8 H8 126.4 . . ?
H9A N9 H9B 126(5) . . ?
C5 N9 H9A 115(4) . . ?
C5 N9 H9B 119(4) . . ?
N1 C1 N4 122.4(4) . . ?
N2 C1 N1 127.2(4) . . ?
N2 C1 N4 110.2(4) . . ?
N3 C2 N4 105.5(4) . . ?
N3 C2 N5 129.0(4) . . ?
N5 C2 N4 125.5(4) . . ?
O1 C3 N4 125.6(4) . . ?
O1 C3 N6 125.9(4) . . ?
N6 C3 N4 108.6(4) . . ?
N5 C4 N6 126.8(4) . . ?
N5 C4 N8 128.3(4) . . ?
N8 C4 N6 104.9(4) . . ?
N7 C5 N8 112.9(4) . . ?
N7 C5 N9 124.8(4) . . ?
N9 C5 N8 122.4(4) . . ?

loop_
_geom_bond_atom_site_label_1
_geom_bond_atom_site_label_2
_geom_bond_distance
_geom_bond_site_symmetry_2
_geom_bond_publ_flag
Cl1 O2 1.436(3) . ?
Cl1 O3 1.431(4) . ?
Cl1 O4 1.449(4) . ?
Cl1 O5 1.424(4) . ?
Cl1 O6 1.490(16) . ?
Cl1 O7 1.386(17) . ?
Cl1 O9 1.417(16) . ?
O1 C3 1.204(5) . ?
N1 H1A 0.87(3) . ?
N1 H1B 0.88(2) . ?
N1 C1 1.324(6) . ?
N2 N3 1.392(5) . ?
N2 C1 1.300(6) . ?
N3 H3 0.8800 . ?
N3 C2 1.318(6) . ?
N4 C1 1.402(5) . ?
N4 C2 1.376(6) . ?
N4 C3 1.403(5) . ?
N5 C2 1.344(6) . ?
N5 C4 1.315(6) . ?
N6 N7 1.397(5) . ?
N6 C3 1.376(5) . ?
N6 C4 1.361(5) . ?
N7 C5 1.319(6) . ?
N8 H8 0.8800 . ?
N8 C4 1.352(6) . ?
N8 C5 1.382(6) . ?
N9 H9A 0.87(3) . ?
N9 H9B 0.87(3) . ?
N9 C5 1.341(6) . ?

loop_
_geom_torsion_atom_site_label_1
_geom_torsion_atom_site_label_2
_geom_torsion_atom_site_label_3
_geom_torsion_atom_site_label_4
_geom_torsion
_geom_torsion_site_symmetry_1
_geom_torsion_site_symmetry_2
_geom_torsion_site_symmetry_3
_geom_torsion_site_symmetry_4
_geom_torsion_publ_flag
N2 N3 C2 N4 -1.1(5) . . . . ?
N2 N3 C2 N5 179.9(4) . . . . ?
N3 N2 C1 N1 -177.2(5) . . . . ?
N3 N2 C1 N4 -0.7(5) . . . . ?
N6 N7 C5 N8 1.1(5) . . . . ?
N6 N7 C5 N9 179.6(4) . . . . ?
N7 N6 C3 O1 1.1(7) . . . . ?
N7 N6 C3 N4 180.0(3) . . . . ?
N7 N6 C4 N5 -178.7(4) . . . . ?
N7 N6 C4 N8 0.2(5) . . . . ?
C1 N2 N3 C2 1.1(5) . . . . ?
C1 N4 C2 N3 0.6(5) . . . . ?
C1 N4 C2 N5 179.7(4) . . . . ?
C1 N4 C3 O1 3.4(7) . . . . ?
C1 N4 C3 N6 -175.5(4) . . . . ?
C2 N4 C1 N1 176.8(4) . . . . ?
C2 N4 C1 N2 0.0(5) . . . . ?
C2 N4 C3 O1 178.7(4) . . . . ?
C2 N4 C3 N6 -0.2(5) . . . . ?
C2 N5 C4 N6 -0.9(7) . . . . ?
C2 N5 C4 N8 -179.6(4) . . . . ?
C3 N4 C1 N1 -7.3(7) . . . . ?
C3 N4 C1 N2 175.9(4) . . . . ?
C3 N4 C2 N3 -175.6(4) . . . . ?
C3 N4 C2 N5 3.5(7) . . . . ?
C3 N6 N7 C5 176.3(4) . . . . ?
C3 N6 C4 N5 4.3(7) . . . . ?
C3 N6 C4 N8 -176.8(4) . . . . ?
C4 N5 C2 N3 176.1(5) . . . . ?
C4 N5 C2 N4 -2.8(6) . . . . ?
C4 N6 N7 C5 -0.8(5) . . . . ?
C4 N6 C3 O1 177.8(4) . . . . ?
C4 N6 C3 N4 -3.3(6) . . . . ?
C4 N8 C5 N7 -1.0(5) . . . . ?
C4 N8 C5 N9 -179.6(4) . . . . ?
C5 N8 C4 N5 179.4(4) . . . . ?
C5 N8 C4 N6 0.5(5) . . . . ?
